data_4060823
_journal_name_full Organometallics
_journal_paper_doi 10.1021/om010888f
_journal_year 2002
_chemical_formula_sum 'C26 H31 F5 Zr'
_chemical_formula_weight 529.73
_chemical_name_common Cp*2Zr(o-C6F4H)F
_space_group_IT_number 14
_symmetry_cell_setting monoclinic
_symmetry_space_group_name_Hall '-P 2yn'
_symmetry_space_group_name_H-M 'P 1 21/n 1'
_cell_angle_alpha 90.00
_cell_angle_beta 92.9960(10)
_cell_angle_gamma 90.00
_cell_formula_units_Z 4
_cell_length_a 10.0632(4)
_cell_length_b 21.7390(9)
_cell_length_c 10.9645(5)
_cell_measurement_temperature 193(2)
_cell_volume 2395.36(18)
_diffrn_ambient_temperature 193(2)
_exptl_crystal_density_diffrn 1.469
_cod_depositor_comments
;
The following automatic conversions were performed:
'_symmetry_cell_setting' value 'Monoclinic' changed to 'monoclinic'
according to '/home/saulius/struct/CIF-dictionaries/cif_core.dic'
dictionary named 'cif_core.dic' version 2.4.1 from 2010-06-29.

Automatic conversion script
Id: cif_fix_enum 1527 2010-12-29 10:47:43Z saulius 
;
_cod_original_sg_symbol_H-M 'P 21/n'
_cod_database_code 4060823

loop_
_symmetry_equiv_pos_as_xyz
'x, y, z'
'-x+1/2, y+1/2, -z+1/2'
'-x, -y, -z'
'x-1/2, -y-1/2, z-1/2'

loop_
_atom_site_label
_atom_site_type_symbol
_atom_site_fract_x
_atom_site_fract_y
_atom_site_fract_z
_atom_site_U_iso_or_equiv
_atom_site_adp_type
_atom_site_occupancy
_atom_site_symmetry_multiplicity
_atom_site_calc_flag
_atom_site_refinement_flags
_atom_site_disorder_assembly
_atom_site_disorder_group
Zr1 Zr 0.13206(3) 0.128577(13) 0.34223(3) 0.02871(16) Uani 1 1 d . . .
F1 F 0.0203(2) 0.06214(11) 0.4007(2) 0.0593(6) Uani 1 1 d . . .
F2 F 0.2991(4) -0.10832(13) 0.2379(3) 0.1077(12) Uani 1 1 d . . .
F3 F 0.5274(4) -0.07651(16) 0.1321(3) 0.1097(13) Uani 1 1 d . . .
F4 F 0.5898(3) 0.04353(16) 0.1071(3) 0.0882(10) Uani 1 1 d . . .
F5 F 0.4283(2) 0.13228(10) 0.1846(2) 0.0547(6) Uani 1 1 d . . .
C1 C 0.2765(3) 0.06001(16) 0.2584(3) 0.0377(8) Uani 1 1 d . . .
C2 C 0.2477(5) -0.00328(17) 0.2701(4) 0.0519(10) Uani 1 1 d . . .
H2A H 0.1697 -0.0155 0.3090 0.062 Uiso 1 1 calc R . .
C3 C 0.3299(6) -0.04740(19) 0.2264(5) 0.0688(13) Uani 1 1 d . . .
C4 C 0.4436(6) -0.0333(2) 0.1737(4) 0.0730(15) Uani 1 1 d . . .
C5 C 0.4773(4) 0.0279(2) 0.1595(4) 0.0611(12) Uani 1 1 d . . .
C6 C 0.3922(4) 0.07248(18) 0.2010(3) 0.0432(9) Uani 1 1 d . . .
C7 C 0.3062(5) 0.19599(17) 0.4553(4) 0.0558(12) Uani 1 1 d . . .
C8 C 0.1824(6) 0.2082(3) 0.5058(5) 0.0834(19) Uani 1 1 d . . .
C9 C 0.1422(4) 0.1556(3) 0.5646(4) 0.0761(17) Uani 1 1 d . . .
C10 C 0.2393(4) 0.1100(2) 0.5524(3) 0.0487(10) Uani 1 1 d . . .
C11 C 0.3429(3) 0.13507(15) 0.4864(3) 0.0348(8) Uani 1 1 d . . .
C12 C 0.3951(8) 0.2423(3) 0.3974(5) 0.132(3) Uani 1 1 d . . .
H12A H 0.4521 0.2622 0.4610 0.198 Uiso 1 1 calc R . .
H12B H 0.3403 0.2735 0.3541 0.198 Uiso 1 1 calc R . .
H12C H 0.4507 0.2214 0.3396 0.198 Uiso 1 1 calc R . .
C13 C 0.1249(10) 0.2722(4) 0.5216(7) 0.218(6) Uani 1 1 d . . .
H13A H 0.1651 0.2910 0.5960 0.326 Uiso 1 1 calc R . .
H13B H 0.0284 0.2692 0.5283 0.326 Uiso 1 1 calc R . .
H13C H 0.1441 0.2976 0.4509 0.326 Uiso 1 1 calc R . .
C14 C 0.0168(6) 0.1479(6) 0.6338(5) 0.190(6) Uani 1 1 d . . .
H14A H 0.0347 0.1597 0.7193 0.286 Uiso 1 1 calc R . .
H14B H -0.0119 0.1049 0.6296 0.286 Uiso 1 1 calc R . .
H14C H -0.0536 0.1742 0.5971 0.286 Uiso 1 1 calc R . .
C15 C 0.2386(6) 0.0462(3) 0.6058(5) 0.102(2) Uani 1 1 d . . .
H15A H 0.2836 0.0467 0.6873 0.153 Uiso 1 1 calc R . .
H15B H 0.2852 0.0180 0.5529 0.153 Uiso 1 1 calc R . .
H15C H 0.1465 0.0324 0.6121 0.153 Uiso 1 1 calc R . .
C16 C 0.4757(4) 0.1062(3) 0.4737(4) 0.0649(12) Uani 1 1 d . . .
H16A H 0.5349 0.1174 0.5440 0.097 Uiso 1 1 calc R . .
H16B H 0.5137 0.1208 0.3985 0.097 Uiso 1 1 calc R . .
H16C H 0.4659 0.0614 0.4703 0.097 Uiso 1 1 calc R . .
C17 C -0.0879(3) 0.15580(15) 0.2368(3) 0.0328(7) Uani 1 1 d . . .
C18 C -0.0135(3) 0.21122(15) 0.2382(3) 0.0356(8) Uani 1 1 d . . .
C19 C 0.0953(3) 0.20230(16) 0.1614(3) 0.0369(8) Uani 1 1 d . . .
C20 C 0.0839(3) 0.14255(16) 0.1110(3) 0.0353(8) Uani 1 1 d . . .
C21 C -0.0279(3) 0.11365(15) 0.1587(3) 0.0331(7) Uani 1 1 d . . .
C22 C -0.2126(3) 0.1445(2) 0.3039(4) 0.0470(9) Uani 1 1 d . . .
H22A H -0.2904 0.1572 0.2524 0.070 Uiso 1 1 calc R . .
H22B H -0.2090 0.1684 0.3798 0.070 Uiso 1 1 calc R . .
H22C H -0.2195 0.1006 0.3231 0.070 Uiso 1 1 calc R . .
C23 C -0.0626(4) 0.27212(18) 0.2832(4) 0.0580(11) Uani 1 1 d . . .
H23A H -0.1173 0.2921 0.2181 0.087 Uiso 1 1 calc R . .
H23B H 0.0136 0.2984 0.3067 0.087 Uiso 1 1 calc R . .
H23C H -0.1161 0.2654 0.3542 0.087 Uiso 1 1 calc R . .
C24 C 0.1912(4) 0.2504(2) 0.1232(4) 0.0567(11) Uani 1 1 d . . .
H24A H 0.1532 0.2723 0.0514 0.085 Uiso 1 1 calc R . .
H24B H 0.2749 0.2308 0.1029 0.085 Uiso 1 1 calc R . .
H24C H 0.2083 0.2797 0.1903 0.085 Uiso 1 1 calc R . .
C25 C 0.1615(4) 0.1182(2) 0.0078(3) 0.0515(10) Uani 1 1 d . . .
H25A H 0.1185 0.1311 -0.0702 0.077 Uiso 1 1 calc R . .
H25B H 0.1639 0.0731 0.0116 0.077 Uiso 1 1 calc R . .
H25C H 0.2524 0.1343 0.0149 0.077 Uiso 1 1 calc R . .
C26 C -0.0775(4) 0.04996(17) 0.1269(4) 0.0489(9) Uani 1 1 d . . .
H26A H -0.1382 0.0519 0.0542 0.073 Uiso 1 1 calc R . .
H26B H -0.1247 0.0332 0.1954 0.073 Uiso 1 1 calc R . .
H26C H -0.0018 0.0234 0.1105 0.073 Uiso 1 1 calc R . .

loop_
_atom_site_aniso_label
_atom_site_aniso_U_11
_atom_site_aniso_U_22
_atom_site_aniso_U_33
_atom_site_aniso_U_23
_atom_site_aniso_U_13
_atom_site_aniso_U_12
Zr1 0.0276(2) 0.0302(2) 0.0284(2) 0.00257(12) 0.00229(15) 0.00207(12)
F1 0.0480(13) 0.0652(15) 0.0646(15) 0.0259(12) 0.0021(11) -0.0131(11)
F2 0.160(3) 0.0381(15) 0.122(3) -0.0076(16) -0.020(2) 0.0266(17)
F3 0.129(3) 0.105(2) 0.093(2) -0.0359(19) -0.017(2) 0.083(2)
F4 0.0471(15) 0.151(3) 0.0672(17) -0.0290(18) 0.0068(13) 0.0287(16)
F5 0.0465(13) 0.0644(15) 0.0536(14) -0.0001(11) 0.0079(11) -0.0062(10)
C1 0.040(2) 0.0366(19) 0.0360(19) -0.0040(15) -0.0040(16) 0.0069(15)
C2 0.067(3) 0.037(2) 0.051(2) -0.0010(18) -0.006(2) 0.0111(19)
C3 0.099(4) 0.036(2) 0.069(3) -0.007(2) -0.018(3) 0.024(2)
C4 0.089(4) 0.066(3) 0.061(3) -0.023(2) -0.019(3) 0.048(3)
C5 0.044(2) 0.096(4) 0.042(2) -0.014(2) -0.0043(19) 0.025(2)
C6 0.040(2) 0.051(2) 0.038(2) -0.0065(17) -0.0014(16) 0.0089(17)
C7 0.092(3) 0.034(2) 0.038(2) 0.0038(17) -0.031(2) -0.016(2)
C8 0.109(4) 0.088(4) 0.048(3) -0.040(3) -0.044(3) 0.066(3)
C9 0.048(3) 0.154(5) 0.026(2) -0.014(3) -0.0050(19) 0.041(3)
C10 0.041(2) 0.069(3) 0.035(2) 0.0202(19) -0.0048(17) -0.0084(19)
C11 0.0343(19) 0.0402(19) 0.0296(18) -0.0005(14) -0.0021(15) -0.0025(14)
C12 0.207(7) 0.093(4) 0.086(4) 0.048(3) -0.091(5) -0.108(5)
C13 0.327(13) 0.157(7) 0.150(7) -0.129(6) -0.176(8) 0.179(8)
C14 0.063(4) 0.470(18) 0.040(3) -0.007(6) 0.013(3) 0.066(7)
C15 0.094(4) 0.116(5) 0.091(4) 0.076(4) -0.044(3) -0.052(3)
C16 0.037(2) 0.110(4) 0.047(2) -0.011(3) -0.0070(19) 0.009(2)
C17 0.0276(17) 0.0378(18) 0.0326(18) -0.0006(15) -0.0027(14) 0.0010(14)
C18 0.0363(18) 0.0358(18) 0.0339(18) 0.0017(15) -0.0080(15) 0.0039(15)
C19 0.0345(18) 0.043(2) 0.0321(18) 0.0116(15) -0.0063(15) -0.0043(15)
C20 0.0310(18) 0.046(2) 0.0281(18) 0.0024(15) -0.0016(14) 0.0025(15)
C21 0.0319(18) 0.0345(17) 0.0327(18) -0.0011(15) -0.0014(14) -0.0018(14)
C22 0.0310(19) 0.065(2) 0.046(2) -0.0001(19) 0.0054(16) 0.0018(17)
C23 0.068(3) 0.043(2) 0.060(3) -0.0069(19) -0.020(2) 0.016(2)
C24 0.055(2) 0.060(3) 0.054(3) 0.023(2) -0.010(2) -0.019(2)
C25 0.046(2) 0.078(3) 0.031(2) 0.0009(19) 0.0052(17) 0.006(2)
C26 0.053(2) 0.048(2) 0.045(2) -0.0088(18) -0.0004(18) -0.0085(18)

loop_
_geom_bond_atom_site_label_1
_geom_bond_atom_site_label_2
_geom_bond_distance
_geom_bond_site_symmetry_2
_geom_bond_publ_flag
Zr1 F1 1.959(2) . ?
Zr1 C1 2.306(3) . ?
Zr1 C9 2.505(4) . ?
Zr1 C17 2.514(3) . ?
Zr1 C8 2.525(4) . ?
Zr1 C10 2.525(4) . ?
Zr1 C21 2.531(3) . ?
Zr1 C18 2.549(3) . ?
Zr1 C7 2.555(4) . ?
Zr1 C19 2.561(3) . ?
Zr1 C20 2.574(3) . ?
Zr1 C11 2.583(3) . ?
F2 C3 1.368(6) . ?
F3 C4 1.357(5) . ?
F4 C5 1.340(5) . ?
F5 C6 1.364(4) . ?
C1 C6 1.380(5) . ?
C1 C2 1.413(5) . ?
C2 C3 1.370(6) . ?
C3 C4 1.343(8) . ?
C4 C5 1.384(7) . ?
C5 C6 1.385(6) . ?
C7 C11 1.412(5) . ?
C7 C8 1.415(7) . ?
C7 C12 1.509(7) . ?
C8 C9 1.384(8) . ?
C8 C13 1.520(7) . ?
C9 C10 1.404(7) . ?
C9 C14 1.515(8) . ?
C10 C11 1.409(5) . ?
C10 C15 1.506(6) . ?
C11 C16 1.489(5) . ?
C17 C18 1.418(5) . ?
C17 C21 1.412(5) . ?
C17 C22 1.507(5) . ?
C18 C19 1.429(5) . ?
C18 C23 1.505(5) . ?
C19 C20 1.413(5) . ?
C19 C24 1.498(5) . ?
C20 C21 1.412(5) . ?
C20 C25 1.504(5) . ?
C21 C26 1.506(5) . ?
